data_7006402
loop_
_publ_author_name
'Aspinall, Garreth M.'
'Copsey, May C.'
'Jeffery, John C.'
'Breakspear, Angela P.'
'Russell, Christopher A.'
'Slattery, John M.'

_publ_section_title
;
 Lithium-nitrogen and lithium-boron-nitrogen cage compounds formed
 using the phenylhydrazido backbone.
;
_journal_issue 9
_journal_name_full 'Dalton transactions (Cambridge, England : 2003)'
_journal_page_first 1234
_journal_page_last 1238
_journal_paper_doi 10.1039/b510103d
_journal_year 2006
_chemical_formula_sum 'C96 H136 B2 Li16 N16 O12'
_chemical_formula_weight 1838.87
_chemical_name_systematic
;
?
;
_space_group_IT_number 14
_symmetry_cell_setting monoclinic
_symmetry_space_group_name_Hall '-P 2yn'
_symmetry_space_group_name_H-M 'P 1 21/n 1'
_atom_sites_solution_hydrogens geom
_atom_sites_solution_primary direct
_atom_sites_solution_secondary difmap
_audit_creation_method SHELXL-97
_cell_angle_alpha 90.00
_cell_angle_beta 97.8290(10)
_cell_angle_gamma 90.00
_cell_formula_units_Z 2
_cell_length_a 14.8417(7)
_cell_length_b 21.4036(11)
_cell_length_c 17.0192(9)
_cell_measurement_temperature 173(2)
_cell_volume 5356.0(5)
_computing_cell_refinement 'SAINT (Bruker, 2001)'
_computing_data_collection 'SMART (Bruker, 2001)'
_computing_data_reduction 'SHELXTL (Bruker, 2001)'
_computing_molecular_graphics 'SHELXTL (Bruker, 2001)'
_computing_publication_material 'SHELXTL (Bruker, 2001)'
_computing_structure_refinement 'SHELXTL (Bruker, 2001)'
_computing_structure_solution 'SHELXTL (Bruker, 2001)'
_diffrn_ambient_temperature 173(2)
_diffrn_detector_area_resol_mean 'frames each covering 0.3\% in\w'
_diffrn_measured_fraction_theta_full 0.996
_diffrn_measured_fraction_theta_max 0.996
_diffrn_measurement_device_type 'CCD area detector'
_diffrn_measurement_method 'SMART (Bruker, 2001)'
_diffrn_radiation_monochromator graphite
_diffrn_radiation_source 'fine-focus sealed tube'
_diffrn_radiation_type MoK\a
_diffrn_radiation_wavelength 0.71073
_diffrn_reflns_av_R_equivalents 0.0411
_diffrn_reflns_av_sigmaI/netI 0.0674
_diffrn_reflns_limit_h_max 19
_diffrn_reflns_limit_h_min -16
_diffrn_reflns_limit_k_max 27
_diffrn_reflns_limit_k_min -23
_diffrn_reflns_limit_l_max 21
_diffrn_reflns_limit_l_min -22
_diffrn_reflns_number 34985
_diffrn_reflns_theta_full 27.51
_diffrn_reflns_theta_max 27.51
_diffrn_reflns_theta_min 1.96
_exptl_absorpt_coefficient_mu 0.073
_exptl_absorpt_correction_T_max 0.9841
_exptl_absorpt_correction_T_min 0.9685
_exptl_absorpt_correction_type multi-scan
_exptl_absorpt_process_details 'SADABS (Sheldrick, 2001)'
_exptl_crystal_colour Orange
_exptl_crystal_density_diffrn 1.140
_exptl_crystal_density_method 'not measured'
_exptl_crystal_description Blocks
_exptl_crystal_F_000 1956
_exptl_crystal_size_max 0.4
_exptl_crystal_size_mid 0.2
_exptl_crystal_size_min 0.2
_platon_squeeze_details ' ?'
_refine_diff_density_max 0.409
_refine_diff_density_min -0.312
_refine_diff_density_rms 0.045
_refine_ls_extinction_method none
_refine_ls_goodness_of_fit_ref 0.865
_refine_ls_hydrogen_treatment mixed
_refine_ls_matrix_type full
_refine_ls_number_parameters 871
_refine_ls_number_reflns 12265
_refine_ls_number_restraints 451
_refine_ls_restrained_S_all 0.884
_refine_ls_R_factor_all 0.1426
_refine_ls_R_factor_gt 0.0686
_refine_ls_shift/su_max 0.048
_refine_ls_shift/su_mean 0.001
_refine_ls_structure_factor_coef Fsqd
_refine_ls_weighting_details 'calc w=1/[\s^2^(Fo^2^)+(0.1338P)^2^+0.0000P] where P=(Fo^2^+2Fc^2^)/3'
_refine_ls_weighting_scheme calc
_refine_ls_wR_factor_gt 0.1909
_refine_ls_wR_factor_ref 0.2199
_reflns_number_gt 5256
_reflns_number_total 12265
_reflns_threshold_expression >2sigma(I)
_cod_data_source_file b510103d.txt
_cod_data_source_block 2
_cod_depositor_comments
;
The following automatic conversions were performed:
'_symmetry_cell_setting' value 'Monoclinic' changed to 'monoclinic'
according to '/home/saulius/struct/CIF-dictionaries/cif_core.dic'
dictionary named 'cif_core.dic' version 2.4.1 from 2010-06-29.

Automatic conversion script
Id: cif_fix_enum 1527 2010-12-29 10:47:43Z saulius 
;
_cod_original_sg_symbol_H-M P21/n
_cod_database_code 7006402

loop_
_symmetry_equiv_pos_as_xyz
'x, y, z'
'-x+1/2, y+1/2, -z+1/2'
'-x, -y, -z'
'x-1/2, -y-1/2, z-1/2'

loop_
_atom_site_label
_atom_site_type_symbol
_atom_site_fract_x
_atom_site_fract_y
_atom_site_fract_z
_atom_site_U_iso_or_equiv
_atom_site_adp_type
_atom_site_occupancy
_atom_site_symmetry_multiplicity
_atom_site_calc_flag
_atom_site_refinement_flags
_atom_site_disorder_assembly
_atom_site_disorder_group
B1 B 0.53191(17) 0.98598(11) 0.90855(13) 0.0361(5) Uani 1 1 d . . .
C100 C 0.49992(16) 0.81818(10) 0.93643(14) 0.0484(6) Uani 1 1 d . . .
C101 C 0.40679(17) 0.80718(11) 0.91177(16) 0.0593(7) Uani 1 1 d . . .
H101 H 0.3682 0.8415 0.8954 0.071 Uiso 1 1 calc R . .
C102 C 0.3699(2) 0.74786(13) 0.9107(2) 0.0779(9) Uani 1 1 d . . .
H102 H 0.3070 0.7423 0.8927 0.094 Uiso 1 1 calc R . .
C103 C 0.4219(2) 0.69693(13) 0.9351(2) 0.0868(10) Uani 1 1 d . . .
H103 H 0.3964 0.6561 0.9327 0.104 Uiso 1 1 calc R . .
C104 C 0.5127(2) 0.70645(12) 0.9634(2) 0.0787(9) Uani 1 1 d . . .
H104 H 0.5494 0.6717 0.9820 0.094 Uiso 1 1 calc R . .
C105 C 0.55136(19) 0.76499(11) 0.96538(17) 0.0636(7) Uani 1 1 d . . .
H105 H 0.6136 0.7699 0.9865 0.076 Uiso 1 1 calc R . .
C106 C 0.73269(15) 1.07049(10) 0.99812(14) 0.0471(6) Uani 1 1 d . . .
C107 C 0.78059(17) 1.02930(12) 1.05290(17) 0.0619(7) Uani 1 1 d . . .
H107 H 0.7593 0.9877 1.0564 0.074 Uiso 1 1 calc R . .
C108 C 0.8586(2) 1.04799(16) 1.1023(2) 0.0988(12) Uani 1 1 d . . .
H108 H 0.8890 1.0191 1.1392 0.119 Uiso 1 1 calc R . .
C109 C 0.8923(2) 1.10777(17) 1.0984(3) 0.1142(15) Uani 1 1 d . . .
H109 H 0.9464 1.1199 1.1312 0.137 Uiso 1 1 calc R . .
C110 C 0.8464(2) 1.14936(15) 1.0464(2) 0.0915(12) Uani 1 1 d . . .
H110 H 0.8684 1.1909 1.0444 0.110 Uiso 1 1 calc R . .
C111 C 0.76871(17) 1.13221(12) 0.99688(18) 0.0634(7) Uani 1 1 d . . .
H111 H 0.7387 1.1621 0.9613 0.076 Uiso 1 1 calc R . .
C112 C 0.33259(16) 1.07191(12) 0.81982(12) 0.0502(6) Uani 1 1 d . . .
C113 C 0.34484(19) 1.13252(12) 0.85143(15) 0.0600(7) Uani 1 1 d . . .
H113 H 0.3993 1.1421 0.8855 0.072 Uiso 1 1 calc R . .
C114 C 0.2798(2) 1.17849(16) 0.83424(18) 0.0836(10) Uani 1 1 d . . .
H114 H 0.2910 1.2191 0.8558 0.100 Uiso 1 1 calc R . .
C115 C 0.1989(2) 1.1664(2) 0.7863(2) 0.0942(12) Uani 1 1 d . . .
H115 H 0.1553 1.1986 0.7734 0.113 Uiso 1 1 calc R . .
C116 C 0.1824(2) 1.1059(2) 0.75709(17) 0.0870(11) Uani 1 1 d . . .
H116 H 0.1262 1.0965 0.7256 0.104 Uiso 1 1 calc R . .
C117 C 0.24673(18) 1.05981(15) 0.77350(14) 0.0686(8) Uani 1 1 d . . .
H117 H 0.2337 1.0189 0.7535 0.082 Uiso 1 1 calc R . .
C200 C 0.67887(13) 1.05637(11) 0.69767(10) 0.0769(8) Uani 1 1 d GU . .
C201 C 0.71054(16) 1.11752(10) 0.70403(13) 0.0993(11) Uani 1 1 d GU . .
H201 H 0.6975 1.1431 0.7467 0.119 Uiso 1 1 calc R . .
C202 C 0.76123(18) 1.14129(12) 0.64794(16) 0.1429(17) Uani 1 1 d GU . .
H202 H 0.7829 1.1831 0.6523 0.172 Uiso 1 1 calc R . .
C203 C 0.78026(17) 1.10390(17) 0.58547(14) 0.184(3) Uani 1 1 d GU . .
H203 H 0.8149 1.1201 0.5471 0.221 Uiso 1 1 calc R . .
C204 C 0.74859(18) 1.04274(17) 0.57910(11) 0.176(2) Uani 1 1 d GU . .
H204 H 0.7616 1.0172 0.5364 0.211 Uiso 1 1 calc R . .
C205 C 0.69789(16) 1.01898(12) 0.63520(12) 0.1091(13) Uani 1 1 d GU . .
H205 H 0.6762 0.9772 0.6308 0.131 Uiso 1 1 calc R . .
Li1 Li 0.3834(3) 0.9331(2) 0.8152(3) 0.0634(11) Uani 1 1 d . . .
Li2 Li 0.6633(3) 0.90480(17) 0.9813(2) 0.0505(9) Uani 1 1 d . . .
Li3 Li 0.5927(3) 1.09231(19) 0.8456(2) 0.0574(10) Uani 1 1 d . . .
Li4 Li 0.6961(3) 0.9954(2) 0.8538(2) 0.0567(10) Uani 1 1 d . A .
Li5 Li 0.5653(3) 0.89984(19) 0.8194(2) 0.0552(10) Uani 1 1 d . A .
Li6 Li 0.4877(3) 1.0257(2) 0.7507(2) 0.0644(12) Uani 1 1 d . A .
Li7 Li 0.6116(3) 1.00783(19) 1.0614(2) 0.0486(9) Uani 1 1 d . . .
Li8 Li 0.5262(3) 1.09082(17) 0.9769(2) 0.0453(9) Uani 1 1 d . . .
N1 N 0.54413(12) 0.87454(8) 0.93681(10) 0.0428(5) Uani 1 1 d . . .
N2 N 0.48402(12) 0.92594(8) 0.90240(10) 0.0397(4) Uani 1 1 d . . .
N3 N 0.65558(12) 1.05756(8) 0.94776(11) 0.0443(5) Uani 1 1 d . A .
N4 N 0.62496(12) 0.99107(8) 0.94943(10) 0.0378(4) Uani 1 1 d . A .
N5 N 0.39369(13) 1.02432(9) 0.82989(10) 0.0479(5) Uani 1 1 d . . .
N6 N 0.48224(12) 1.04167(8) 0.87738(10) 0.0409(4) Uani 1 1 d . . .
N7 N 0.62779(15) 1.03689(11) 0.75586(12) 0.0616(6) Uani 1 1 d . A .
N8 N 0.59982(15) 0.97004(10) 0.75374(11) 0.0608(6) Uani 1 1 d . . .
O1 O 0.3097(8) 0.8828(7) 0.7389(5) 0.068(2) Uani 0.490(6) 1 d PDU A 1
C10 C 0.2986(7) 0.8967(6) 0.6550(4) 0.132(4) Uani 0.490(6) 1 d PDU A 1
H10A H 0.3324 0.8663 0.6264 0.158 Uiso 0.490(6) 1 calc PR A 1
H10B H 0.3210 0.9393 0.6456 0.158 Uiso 0.490(6) 1 calc PR A 1
C11 C 0.2006(8) 0.8922(7) 0.6284(7) 0.141(4) Uani 0.490(6) 1 d PDU A 1
H11A H 0.1759 0.9337 0.6112 0.169 Uiso 0.490(6) 1 calc PR A 1
H11B H 0.1889 0.8630 0.5831 0.169 Uiso 0.490(6) 1 calc PR A 1
C12 C 0.1579(5) 0.8699(4) 0.6933(5) 0.106(3) Uani 0.490(6) 1 d PDU A 1
H12A H 0.1182 0.8338 0.6764 0.127 Uiso 0.490(6) 1 calc PR A 1
H12B H 0.1202 0.9033 0.7126 0.127 Uiso 0.490(6) 1 calc PR A 1
C13 C 0.2327(5) 0.8504(4) 0.7587(5) 0.078(2) Uani 0.490(6) 1 d PDU A 1
H13A H 0.2183 0.8632 0.8115 0.093 Uiso 0.490(6) 1 calc PR A 1
H13B H 0.2425 0.8046 0.7585 0.093 Uiso 0.490(6) 1 calc PR A 1
O1' O 0.3288(8) 0.8965(8) 0.7218(5) 0.079(2) Uani 0.510(6) 1 d PDU A 2
C10' C 0.3610(7) 0.9043(5) 0.6453(4) 0.130(3) Uani 0.510(6) 1 d PDU A 2
H10C H 0.4279 0.9000 0.6497 0.156 Uiso 0.510(6) 1 calc PR A 2
H10D H 0.3425 0.9451 0.6209 0.156 Uiso 0.510(6) 1 calc PR A 2
C11' C 0.3124(7) 0.8505(5) 0.5994(5) 0.153(4) Uani 0.510(6) 1 d PDU A 2
H11C H 0.3098 0.8563 0.5414 0.184 Uiso 0.510(6) 1 calc PR A 2
H11D H 0.3417 0.8099 0.6148 0.184 Uiso 0.510(6) 1 calc PR A 2
C12' C 0.2210(9) 0.8550(5) 0.6246(6) 0.122(3) Uani 0.510(6) 1 d PDU A 2
H12C H 0.1822 0.8186 0.6076 0.146 Uiso 0.510(6) 1 calc PR A 2
H12D H 0.1892 0.8942 0.6065 0.146 Uiso 0.510(6) 1 calc PR A 2
C13' C 0.2532(7) 0.8550(5) 0.7133(5) 0.106(3) Uani 0.510(6) 1 d PDU A 2
H13C H 0.2049 0.8702 0.7432 0.127 Uiso 0.510(6) 1 calc PR A 2
H13D H 0.2718 0.8126 0.7321 0.127 Uiso 0.510(6) 1 calc PR A 2
O2 O 0.7792(15) 0.8633(12) 0.9697(14) 0.065(5) Uani 0.472(19) 1 d PDU A 1
C20 C 0.7875(10) 0.8246(9) 0.9035(10) 0.087(4) Uani 0.472(19) 1 d PDU A 1
H20A H 0.7820 0.8496 0.8542 0.104 Uiso 0.472(19) 1 calc PR A 1
H20B H 0.7396 0.7921 0.8977 0.104 Uiso 0.472(19) 1 calc PR A 1
C21 C 0.8787(10) 0.7958(8) 0.9197(11) 0.124(5) Uani 0.472(19) 1 d PDU A 1
H21A H 0.9222 0.8180 0.8904 0.149 Uiso 0.472(19) 1 calc PR A 1
H21B H 0.8762 0.7514 0.9032 0.149 Uiso 0.472(19) 1 calc PR A 1
C22 C 0.9076(15) 0.8010(10) 1.0070(12) 0.116(5) Uani 0.472(19) 1 d PDU A 1
H22A H 0.9746 0.8014 1.0205 0.140 Uiso 0.472(19) 1 calc PR A 1
H22B H 0.8816 0.7672 1.0367 0.140 Uiso 0.472(19) 1 calc PR A 1
C23 C 0.8661(18) 0.8636(10) 1.0206(14) 0.074(4) Uani 0.472(19) 1 d PDU A 1
H23A H 0.8574 0.8685 1.0769 0.089 Uiso 0.472(19) 1 calc PR A 1
H23B H 0.9053 0.8979 1.0059 0.089 Uiso 0.472(19) 1 calc PR A 1
O2' O 0.7693(13) 0.8589(10) 0.9717(12) 0.054(2) Uani 0.528(19) 1 d PDU A 2
C20' C 0.7793(8) 0.8060(7) 0.9236(10) 0.090(4) Uani 0.528(19) 1 d PDU A 2
H20C H 0.7773 0.8187 0.8674 0.108 Uiso 0.528(19) 1 calc PR A 2
H20D H 0.7296 0.7757 0.9274 0.108 Uiso 0.528(19) 1 calc PR A 2
C21' C 0.8680(11) 0.7778(7) 0.9529(9) 0.133(5) Uani 0.528(19) 1 d PDU A 2
H21C H 0.9048 0.7733 0.9089 0.160 Uiso 0.528(19) 1 calc PR A 2
H21D H 0.8592 0.7358 0.9752 0.160 Uiso 0.528(19) 1 calc PR A 2
C22' C 0.9152(12) 0.8193(8) 1.0153(12) 0.118(5) Uani 0.528(19) 1 d PDU A 2
H22C H 0.9763 0.8307 1.0029 0.141 Uiso 0.528(19) 1 calc PR A 2
H22D H 0.9217 0.7985 1.0677 0.141 Uiso 0.528(19) 1 calc PR A 2
C23' C 0.8566(15) 0.8757(8) 1.0152(13) 0.063(3) Uani 0.528(19) 1 d PDU A 2
H23C H 0.8498 0.8881 1.0701 0.075 Uiso 0.528(19) 1 calc PR A 2
H23D H 0.8836 0.9111 0.9890 0.075 Uiso 0.528(19) 1 calc PR A 2
O3 O 0.5695(9) 1.1786(4) 0.8158(5) 0.072(2) Uani 0.605(8) 1 d PDU A 1
C30 C 0.5842(8) 1.2347(4) 0.8580(6) 0.103(3) Uani 0.605(8) 1 d PDU A 1
H30A H 0.6502 1.2436 0.8685 0.124 Uiso 0.605(8) 1 calc PR A 1
H30B H 0.5608 1.2310 0.9096 0.124 Uiso 0.605(8) 1 calc PR A 1
C31 C 0.5373(9) 1.2860(4) 0.8117(6) 0.142(3) Uani 0.605(8) 1 d PDU A 1
H31A H 0.5053 1.3133 0.8458 0.170 Uiso 0.605(8) 1 calc PR A 1
H31B H 0.5810 1.3116 0.7863 0.170 Uiso 0.605(8) 1 calc PR A 1
C32 C 0.4727(7) 1.2546(3) 0.7519(5) 0.137(4) Uani 0.605(8) 1 d PDU A 1
H32A H 0.4684 1.2769 0.7006 0.164 Uiso 0.605(8) 1 calc PR A 1
H32B H 0.4116 1.2533 0.7689 0.164 Uiso 0.605(8) 1 calc PR A 1
C33 C 0.5082(7) 1.1903(4) 0.7443(5) 0.086(2) Uani 0.605(8) 1 d PDU A 1
H33A H 0.4578 1.1596 0.7386 0.103 Uiso 0.605(8) 1 calc PR A 1
H33B H 0.5407 1.1872 0.6973 0.103 Uiso 0.605(8) 1 calc PR A 1
O3' O 0.5820(13) 1.1873(5) 0.8403(6) 0.057(2) Uani 0.395(8) 1 d PDU A 2
C30' C 0.6161(10) 1.2392(4) 0.8864(7) 0.077(3) Uani 0.395(8) 1 d PDU A 2
H30C H 0.6831 1.2359 0.8989 0.092 Uiso 0.395(8) 1 calc PR A 2
H30D H 0.5902 1.2395 0.9371 0.092 Uiso 0.395(8) 1 calc PR A 2
C31' C 0.5924(8) 1.2970(4) 0.8436(6) 0.087(3) Uani 0.395(8) 1 d PDU A 2
H31C H 0.6444 1.3264 0.8491 0.105 Uiso 0.395(8) 1 calc PR A 2
H31D H 0.5397 1.3175 0.8627 0.105 Uiso 0.395(8) 1 calc PR A 2
C32' C 0.5693(8) 1.2760(4) 0.7602(5) 0.094(4) Uani 0.395(8) 1 d PDU A 2
H32C H 0.6233 1.2779 0.7320 0.113 Uiso 0.395(8) 1 calc PR A 2
H32D H 0.5207 1.3024 0.7317 0.113 Uiso 0.395(8) 1 calc PR A 2
C33' C 0.5375(10) 1.2104(5) 0.7654(7) 0.074(3) Uani 0.395(8) 1 d PDU A 2
H33C H 0.4706 1.2090 0.7636 0.088 Uiso 0.395(8) 1 calc PR A 2
H33D H 0.5547 1.1852 0.7210 0.088 Uiso 0.395(8) 1 calc PR A 2
O4 O 0.8325(12) 0.9814(8) 0.8560(10) 0.060(3) Uani 0.526(8) 1 d PDU A 1
C40 C 0.8648(8) 0.9670(5) 0.7825(6) 0.077(3) Uani 0.526(8) 1 d PDU A 1
H40A H 0.8130 0.9607 0.7400 0.093 Uiso 0.526(8) 1 calc PR A 1
H40B H 0.9019 0.9284 0.7877 0.093 Uiso 0.526(8) 1 calc PR A 1
C41 C 0.9209(13) 1.0212(8) 0.7633(8) 0.088(4) Uani 0.526(8) 1 d PDU A 1
H41A H 0.9797 1.0069 0.7483 0.106 Uiso 0.526(8) 1 calc PR A 1
H41B H 0.8885 1.0459 0.7190 0.106 Uiso 0.526(8) 1 calc PR A 1
C42 C 0.9356(6) 1.0588(4) 0.8369(6) 0.096(3) Uani 0.526(8) 1 d PDU A 1
H42A H 0.8995 1.0979 0.8310 0.115 Uiso 0.526(8) 1 calc PR A 1
H42B H 1.0006 1.0694 0.8511 0.115 Uiso 0.526(8) 1 calc PR A 1
C43 C 0.9038(5) 1.0171(3) 0.8976(4) 0.067(2) Uani 0.526(8) 1 d PDU A 1
H43A H 0.9537 0.9897 0.9217 0.081 Uiso 0.526(8) 1 calc PR A 1
H43B H 0.8814 1.0420 0.9400 0.081 Uiso 0.526(8) 1 calc PR A 1
O4' O 0.8204(13) 0.9842(10) 0.8465(12) 0.065(4) Uani 0.474(8) 1 d PDU A 2
C40' C 0.8578(9) 0.9400(5) 0.7968(7) 0.073(3) Uani 0.474(8) 1 d PDU A 2
H40C H 0.8089 0.9225 0.7576 0.087 Uiso 0.474(8) 1 calc PR A 2
H40D H 0.8868 0.9053 0.8293 0.087 Uiso 0.474(8) 1 calc PR A 2
C41' C 0.9267(6) 0.9725(5) 0.7549(4) 0.083(3) Uani 0.474(8) 1 d PDU A 2
H41C H 0.9872 0.9527 0.7677 0.099 Uiso 0.474(8) 1 calc PR A 2
H41D H 0.9086 0.9715 0.6968 0.099 Uiso 0.474(8) 1 calc PR A 2
C42' C 0.9278(16) 1.0371(8) 0.7852(10) 0.092(4) Uani 0.474(8) 1 d PDU A 2
H42C H 0.8936 1.0652 0.7456 0.110 Uiso 0.474(8) 1 calc PR A 2
H42D H 0.9910 1.0526 0.7973 0.110 Uiso 0.474(8) 1 calc PR A 2
C43' C 0.88313(13) 1.03405(9) 0.85926(11) 0.085(3) Uani 0.474(8) 1 d PDU A 2
H43C H 0.9287 1.0259 0.9062 0.102 Uiso 0.474(8) 1 calc PR A 2
H43D H 0.8514 1.0737 0.8675 0.102 Uiso 0.474(8) 1 calc PR A 2
O5 O 0.57517(13) 0.82646(9) 0.75129(11) 0.0829(6) Uani 1 1 d RU . .
C50 C 0.52471(13) 0.77046(9) 0.75021(11) 0.1245(15) Uani 1 1 d RDU A .
H50A H 0.5290 0.7542 0.8050 0.149 Uiso 1 1 d R . .
H50B H 0.4600 0.7799 0.7320 0.149 Uiso 1 1 d R . .
C51 C 0.5615(6) 0.7163(3) 0.7089(6) 0.145(3) Uani 0.680(14) 1 d PDU A 1
H51A H 0.5894 0.6841 0.7464 0.174 Uiso 0.680(14) 1 calc PR A 1
H51B H 0.5153 0.6969 0.6689 0.174 Uiso 0.680(14) 1 calc PR A 1
C52 C 0.6279(7) 0.7515(4) 0.6737(8) 0.136(3) Uani 0.680(14) 1 d PDU A 1
H52A H 0.6144 0.7467 0.6155 0.163 Uiso 0.680(14) 1 calc PR A 1
H52B H 0.6882 0.7323 0.6905 0.163 Uiso 0.680(14) 1 calc PR A 1
C51' C 0.5338(16) 0.7402(8) 0.6723(7) 0.132(6) Uani 0.320(14) 1 d PDU A 2
H51C H 0.5532 0.6962 0.6809 0.158 Uiso 0.320(14) 1 calc PR A 2
H51D H 0.4744 0.7406 0.6378 0.158 Uiso 0.320(14) 1 calc PR A 2
C52' C 0.6014(13) 0.7744(9) 0.6339(10) 0.114(4) Uani 0.320(14) 1 d PDU A 2
H52C H 0.6510 0.7464 0.6222 0.137 Uiso 0.320(14) 1 calc PR A 2
H52D H 0.5731 0.7941 0.5840 0.137 Uiso 0.320(14) 1 calc PR A 2
C53 C 0.6352(3) 0.8214(2) 0.6925(2) 0.1272(15) Uani 1 1 d DU A .
H53A H 0.6982 0.8334 0.7139 0.153 Uiso 1 1 calc R B 1
H53B H 0.6141 0.8471 0.6452 0.153 Uiso 1 1 calc R B 1
O6 O 0.4331(9) 1.0701(6) 0.6494(7) 0.076(3) Uani 0.53(2) 1 d PDU A 1
C60 C 0.3659(11) 1.1168(8) 0.6257(8) 0.096(4) Uani 0.53(2) 1 d PDU A 1
H60A H 0.3565 1.1437 0.6711 0.116 Uiso 0.53(2) 1 calc PR A 1
H60B H 0.3072 1.0973 0.6043 0.116 Uiso 0.53(2) 1 calc PR A 1
C61 C 0.4036(12) 1.1540(8) 0.5626(8) 0.115(5) Uani 0.53(2) 1 d PDU A 1
H61A H 0.4291 1.1942 0.5841 0.138 Uiso 0.53(2) 1 calc PR A 1
H61B H 0.3558 1.1625 0.5173 0.138 Uiso 0.53(2) 1 calc PR A 1
C62 C 0.4786(14) 1.1121(9) 0.5371(12) 0.123(5) Uani 0.53(2) 1 d PDU A 1
H62A H 0.4712 1.1070 0.4788 0.147 Uiso 0.53(2) 1 calc PR A 1
H62B H 0.5397 1.1293 0.5555 0.147 Uiso 0.53(2) 1 calc PR A 1
C63 C 0.4644(16) 1.0525(9) 0.5766(12) 0.093(5) Uani 0.53(2) 1 d PDU A 1
H63A H 0.4184 1.0267 0.5437 0.112 Uiso 0.53(2) 1 calc PR A 1
H63B H 0.5219 1.0286 0.5869 0.112 Uiso 0.53(2) 1 calc PR A 1
O6' O 0.4164(8) 1.0481(7) 0.6418(6) 0.063(3) Uani 0.47(2) 1 d PDU A 2
C60' C 0.3415(8) 1.0871(8) 0.6169(7) 0.080(3) Uani 0.47(2) 1 d PDU A 2
H60C H 0.3285 1.1143 0.6611 0.096 Uiso 0.47(2) 1 calc PR A 2
H60D H 0.2867 1.0617 0.5992 0.096 Uiso 0.47(2) 1 calc PR A 2
C61' C 0.3661(15) 1.1259(10) 0.5496(10) 0.126(6) Uani 0.47(2) 1 d PDU A 2
H61C H 0.3756 1.1701 0.5656 0.151 Uiso 0.47(2) 1 calc PR A 2
H61D H 0.3183 1.1236 0.5031 0.151 Uiso 0.47(2) 1 calc PR A 2
C62' C 0.4562(14) 1.0956(11) 0.5312(11) 0.112(5) Uani 0.47(2) 1 d PDU A 2
H62C H 0.4549 1.0890 0.4735 0.135 Uiso 0.47(2) 1 calc PR A 2
H62D H 0.5092 1.1220 0.5510 0.135 Uiso 0.47(2) 1 calc PR A 2
C63' C 0.4599(17) 1.0349(10) 0.5741(12) 0.086(4) Uani 0.47(2) 1 d PDU A 2
H63C H 0.4270 1.0020 0.5409 0.103 Uiso 0.47(2) 1 calc PR A 2
H63D H 0.5236 1.0214 0.5899 0.103 Uiso 0.47(2) 1 calc PR A 2

loop_
_atom_site_aniso_label
_atom_site_aniso_U_11
_atom_site_aniso_U_22
_atom_site_aniso_U_33
_atom_site_aniso_U_23
_atom_site_aniso_U_13
_atom_site_aniso_U_12
B1 0.0401(14) 0.0396(14) 0.0275(11) 0.0015(10) 0.0013(10) 0.0010(11)
C100 0.0525(14) 0.0345(12) 0.0574(14) -0.0083(11) 0.0045(11) -0.0001(11)
C101 0.0539(16) 0.0375(13) 0.0838(18) -0.0105(13) -0.0005(13) -0.0051(11)
C102 0.0639(19) 0.0504(17) 0.114(2) -0.0180(16) -0.0065(17) -0.0119(14)
C103 0.084(2) 0.0396(16) 0.133(3) -0.0142(17) 0.003(2) -0.0147(15)
C104 0.079(2) 0.0343(14) 0.121(3) -0.0007(15) 0.0078(19) 0.0051(14)
C105 0.0619(17) 0.0412(14) 0.0854(19) -0.0032(13) 0.0015(14) 0.0037(12)
C106 0.0379(12) 0.0398(13) 0.0640(14) -0.0059(11) 0.0084(11) -0.0041(10)
C107 0.0443(14) 0.0485(15) 0.0871(19) -0.0065(14) -0.0117(14) -0.0044(12)
C108 0.0621(19) 0.071(2) 0.147(3) -0.009(2) -0.044(2) -0.0060(16)
C109 0.062(2) 0.071(2) 0.192(4) -0.024(2) -0.045(2) -0.0134(18)
C110 0.0507(17) 0.0528(18) 0.169(4) -0.031(2) 0.008(2) -0.0180(15)
C111 0.0503(15) 0.0416(14) 0.099(2) -0.0066(14) 0.0138(15) -0.0069(12)
C112 0.0542(15) 0.0640(16) 0.0306(11) 0.0090(11) -0.0003(10) 0.0159(12)
C113 0.0657(17) 0.0641(17) 0.0486(13) 0.0150(13) 0.0023(12) 0.0214(14)
C114 0.095(2) 0.080(2) 0.0746(19) 0.0195(16) 0.0060(18) 0.0416(18)
C115 0.088(2) 0.117(3) 0.075(2) 0.025(2) 0.0001(19) 0.061(2)
C116 0.0622(19) 0.141(3) 0.0539(17) 0.0173(19) -0.0042(14) 0.038(2)
C117 0.0583(17) 0.096(2) 0.0477(14) 0.0035(14) -0.0062(13) 0.0215(16)
C200 0.0571(17) 0.123(2) 0.0499(15) 0.0324(16) 0.0059(13) 0.0057(16)
C201 0.080(2) 0.118(2) 0.101(2) 0.064(2) 0.0190(19) 0.000(2)
C202 0.096(3) 0.219(5) 0.111(3) 0.097(3) 0.003(2) -0.035(3)
C203 0.102(3) 0.375(7) 0.076(3) 0.058(3) 0.016(2) -0.082(4)
C204 0.096(3) 0.381(7) 0.055(2) -0.022(3) 0.024(2) -0.088(4)
C205 0.064(2) 0.222(4) 0.0428(15) -0.0035(19) 0.0133(14) -0.018(2)
Li1 0.062(3) 0.063(3) 0.059(2) -0.011(2) -0.016(2) -0.003(2)
Li2 0.048(2) 0.041(2) 0.060(2) 0.0014(18) -0.0030(19) -0.0017(17)
Li3 0.065(3) 0.052(2) 0.057(2) 0.0139(19) 0.011(2) 0.005(2)
Li4 0.053(2) 0.061(3) 0.058(2) 0.007(2) 0.014(2) 0.004(2)
Li5 0.060(3) 0.056(2) 0.049(2) -0.0019(19) 0.007(2) 0.002(2)
Li6 0.066(3) 0.085(3) 0.042(2) 0.008(2) 0.006(2) 0.014(2)
Li7 0.047(2) 0.059(2) 0.0385(19) 0.0045(17) -0.0015(17) 0.0020(18)
Li8 0.049(2) 0.042(2) 0.045(2) 0.0066(16) 0.0063(17) -0.0012(17)
N1 0.0460(11) 0.0358(10) 0.0446(10) -0.0034(8) -0.0011(8) 0.0016(8)
N2 0.0415(10) 0.0363(10) 0.0387(9) -0.0029(8) -0.0039(8) 0.0023(8)
N3 0.0438(11) 0.0356(10) 0.0524(11) 0.0027(8) 0.0025(9) -0.0071(8)
N4 0.0403(10) 0.0323(9) 0.0400(9) 0.0020(7) 0.0023(8) -0.0035(8)
N5 0.0438(11) 0.0588(12) 0.0377(9) 0.0009(9) -0.0065(8) 0.0079(9)
N6 0.0418(10) 0.0441(10) 0.0350(9) 0.0035(8) -0.0015(8) 0.0018(8)
N7 0.0668(14) 0.0686(15) 0.0528(12) 0.0168(11) 0.0198(11) 0.0101(11)
N8 0.0705(15) 0.0668(15) 0.0457(11) 0.0041(10) 0.0103(10) 0.0093(11)
O1 0.065(5) 0.080(6) 0.055(4) -0.017(4) -0.007(3) -0.024(3)
C10 0.106(6) 0.247(11) 0.042(4) -0.025(5) 0.006(4) -0.035(8)
C11 0.129(6) 0.187(9) 0.095(5) 0.013(6) -0.032(4) 0.008(7)
C12 0.073(4) 0.141(7) 0.094(5) 0.009(5) -0.024(4) -0.005(5)
C13 0.066(4) 0.080(5) 0.083(5) -0.001(4) -0.005(4) -0.012(3)
O1' 0.074(5) 0.101(8) 0.059(4) -0.022(4) -0.002(3) -0.023(3)
C10' 0.111(7) 0.212(9) 0.067(4) -0.009(5) 0.008(5) -0.030(7)
C11' 0.175(7) 0.175(7) 0.097(5) -0.053(5) -0.025(5) 0.047(6)
C12' 0.141(7) 0.099(6) 0.102(6) 0.006(6) -0.068(5) -0.031(6)
C13' 0.127(7) 0.087(5) 0.094(5) -0.006(5) -0.020(5) -0.048(5)
O2 0.042(6) 0.062(7) 0.089(8) -0.012(6) -0.005(5) 0.012(5)
C20 0.096(7) 0.070(9) 0.095(7) -0.016(5) 0.016(6) -0.007(6)
C21 0.098(6) 0.103(10) 0.180(11) -0.055(9) 0.053(7) 0.006(6)
C22 0.070(6) 0.085(11) 0.190(10) 0.019(9) -0.001(7) 0.017(7)
C23 0.053(8) 0.088(10) 0.075(6) 0.013(7) -0.012(5) 0.011(7)
O2' 0.046(4) 0.051(4) 0.064(5) -0.007(3) 0.003(3) -0.003(3)
C20' 0.069(4) 0.068(7) 0.143(10) -0.042(6) 0.054(5) -0.014(4)
C21' 0.184(10) 0.108(8) 0.108(9) 0.000(6) 0.024(7) 0.084(8)
C22' 0.072(6) 0.077(9) 0.202(9) 0.016(6) 0.008(5) 0.043(7)
C23' 0.036(5) 0.062(5) 0.086(6) 0.020(4) -0.005(4) 0.018(4)
O3 0.105(4) 0.051(3) 0.055(5) 0.015(3) -0.006(4) 0.003(3)
C30 0.141(8) 0.061(4) 0.095(6) 0.018(4) -0.028(4) -0.014(4)
C31 0.182(8) 0.078(4) 0.156(7) 0.012(4) -0.011(6) 0.031(5)
C32 0.152(8) 0.083(5) 0.163(7) 0.044(4) -0.025(5) 0.024(5)
C33 0.102(7) 0.084(5) 0.067(4) 0.029(4) -0.011(3) 0.009(4)
O3' 0.092(7) 0.040(4) 0.039(5) -0.001(3) 0.004(4) 0.010(4)
C30' 0.112(9) 0.038(4) 0.077(6) 0.000(4) -0.002(6) 0.000(5)
C31' 0.103(8) 0.047(4) 0.117(7) 0.024(4) 0.030(6) -0.003(4)
C32' 0.120(9) 0.060(5) 0.106(6) 0.042(5) 0.032(6) 0.026(5)
C33' 0.080(8) 0.069(6) 0.068(6) 0.011(5) -0.007(5) 0.013(5)
O4 0.053(6) 0.067(5) 0.063(4) 0.003(3) 0.016(4) 0.003(3)
C40 0.062(5) 0.111(8) 0.060(4) -0.006(5) 0.010(4) 0.005(6)
C41 0.059(5) 0.128(10) 0.077(6) 0.030(6) 0.011(5) 0.001(7)
C42 0.088(5) 0.087(5) 0.110(6) 0.026(4) 0.000(5) -0.012(4)
C43 0.055(4) 0.073(4) 0.077(4) -0.008(3) 0.020(3) -0.009(3)
O4' 0.045(5) 0.080(7) 0.071(6) -0.007(5) 0.010(4) -0.007(4)
C40' 0.067(5) 0.090(6) 0.064(5) 0.006(5) 0.019(4) 0.012(5)
C41' 0.067(5) 0.123(8) 0.060(4) 0.005(4) 0.011(3) 0.006(5)
C42' 0.077(7) 0.105(7) 0.097(10) 0.032(7) 0.024(9) -0.003(6)
C43' 0.078(6) 0.090(6) 0.094(6) 0.009(5) 0.031(5) -0.019(5)
O5 0.0933(15) 0.0805(14) 0.0775(13) -0.0330(11) 0.0211(12) -0.0040(12)
C50 0.168(4) 0.081(2) 0.132(3) -0.051(2) 0.044(3) -0.033(3)
C51 0.205(8) 0.089(5) 0.129(6) -0.016(4) -0.026(6) 0.032(4)
C52 0.139(6) 0.126(5) 0.146(7) -0.083(5) 0.033(5) 0.018(4)
C51' 0.206(14) 0.054(8) 0.134(10) -0.036(7) 0.018(10) 0.004(7)
C52' 0.131(8) 0.116(8) 0.093(7) -0.041(6) 0.002(6) -0.001(6)
C53 0.143(4) 0.149(4) 0.096(3) -0.055(3) 0.039(3) -0.002(3)
O6 0.084(5) 0.091(6) 0.048(3) 0.005(4) -0.009(3) 0.020(4)
C60 0.103(8) 0.110(9) 0.080(5) 0.027(6) 0.025(5) 0.038(6)
C61 0.142(11) 0.127(9) 0.081(6) 0.050(6) 0.033(7) 0.040(7)
C62 0.138(10) 0.130(9) 0.109(8) 0.012(6) 0.048(8) 0.001(8)
C63 0.091(8) 0.136(9) 0.053(6) 0.013(7) 0.009(6) 0.036(8)
O6' 0.065(4) 0.092(7) 0.031(3) -0.001(4) 0.006(3) 0.007(4)
C60' 0.071(5) 0.109(9) 0.060(4) 0.031(6) 0.007(4) 0.002(5)
C61' 0.164(13) 0.146(13) 0.070(6) 0.058(8) 0.022(8) 0.034(9)
C62' 0.122(9) 0.164(13) 0.055(5) 0.024(7) 0.026(6) -0.022(9)
C63' 0.073(6) 0.143(10) 0.040(5) -0.009(6) 0.001(4) 0.000(7)

loop_
_atom_type_symbol
_atom_type_description
_atom_type_scat_dispersion_real
_atom_type_scat_dispersion_imag
_atom_type_scat_source
C C 0.0033 0.0016 'International Tables Vol C Tables 4.2.6.8 and 6.1.1.4'
H H 0.0000 0.0000 'International Tables Vol C Tables 4.2.6.8 and 6.1.1.4'
Li Li -0.0003 0.0001 'International Tables Vol C Tables 4.2.6.8 and 6.1.1.4'
B B 0.0013 0.0007 'International Tables Vol C Tables 4.2.6.8 and 6.1.1.4'
N N 0.0061 0.0033 'International Tables Vol C Tables 4.2.6.8 and 6.1.1.4'
O O 0.0106 0.0060 'International Tables Vol C Tables 4.2.6.8 and 6.1.1.4'

loop_
_geom_angle_atom_site_label_1
_geom_angle_atom_site_label_2
_geom_angle_atom_site_label_3
_geom_angle
_geom_angle_site_symmetry_1
_geom_angle_site_symmetry_3
_geom_angle_publ_flag
N6 B1 N4 120.54(19) . . ?
N6 B1 N2 118.24(19) . . ?
N4 B1 N2 121.10(18) . . ?
N6 B1 Li7 65.81(15) . 3_677 ?
N2 B1 Li7 66.72(15) . 3_677 ?
N6 B1 Li5 121.12(17) . . ?
N4 B1 Li5 95.29(16) . . ?
N2 B1 Li5 55.92(14) . . ?
Li7 B1 Li5 117.03(17) 3_677 . ?
N6 B1 Li8 52.99(13) . . ?
N4 B1 Li8 78.71(14) . . ?
N2 B1 Li8 139.73(17) . . ?
Li7 B1 Li8 75.69(15) 3_677 . ?
Li5 B1 Li8 163.95(17) . . ?
N6 B1 Li3 49.72(14) . . ?
N4 B1 Li3 77.45(15) . . ?
N2 B1 Li3 152.73(17) . . ?
Li7 B1 Li3 114.40(16) 3_677 . ?
Li5 B1 Li3 106.03(16) . . ?
Li8 B1 Li3 58.26(13) . . ?
N6 B1 Li4 104.17(16) . . ?
N4 B1 Li4 47.85(13) . . ?
N2 B1 Li4 119.15(17) . . ?
Li7 B1 Li4 169.76(17) 3_677 . ?
Li5 B1 Li4 65.47(15) . . ?
Li8 B1 Li4 100.26(15) . . ?
Li3 B1 Li4 56.26(14) . . ?
N6 B1 Li7 109.60(16) . . ?
N2 B1 Li7 111.03(15) . . ?
Li7 B1 Li7 94.19(14) 3_677 . ?
Li5 B1 Li7 127.58(16) . . ?
Li8 B1 Li7 56.74(12) . . ?
Li3 B1 Li7 96.18(15) . . ?
Li4 B1 Li7 91.25(14) . . ?
N6 B1 Li2 163.98(18) . . ?
N2 B1 Li2 77.73(14) . . ?
Li7 B1 Li2 124.23(16) 3_677 . ?
Li5 B1 Li2 67.72(14) . . ?
Li8 B1 Li2 114.52(14) . . ?
Li3 B1 Li2 116.66(15) . . ?
Li4 B1 Li2 66.01(13) . . ?
Li7 B1 Li2 59.88(13) . . ?
N6 B1 Li8 123.22(17) . 3_677 ?
N4 B1 Li8 94.22(14) . 3_677 ?
N2 B1 Li8 48.46(12) . 3_677 ?
Li7 B1 Li8 58.92(13) 3_677 3_677 ?
Li5 B1 Li8 95.53(15) . 3_677 ?
Li8 B1 Li8 99.72(12) . 3_677 ?
Li3 B1 Li8 157.41(15) . 3_677 ?
Li4 B1 Li8 131.32(15) . 3_677 ?
Li7 B1 Li8 64.55(12) . 3_677 ?
Li2 B1 Li8 65.32(13) . 3_677 ?
N6 B1 Li1 78.62(15) . . ?
N4 B1 Li1 157.94(18) . . ?
Li7 B1 Li1 56.91(15) 3_677 . ?
Li5 B1 Li1 63.66(15) . . ?
Li8 B1 Li1 123.34(16) . . ?
Li3 B1 Li1 113.29(15) . . ?
Li4 B1 Li1 120.70(16) . . ?
Li7 B1 Li1 144.77(16) . . ?
Li2 B1 Li1 117.09(15) . . ?
Li8 B1 Li1 82.08(14) 3_677 . ?
N1 C100 C101 126.7(2) . . ?
N1 C100 C105 117.9(2) . . ?
C101 C100 C105 115.4(2) . . ?
N1 C100 Li8 54.98(13) . 3_677 ?
C101 C100 Li8 94.66(17) . 3_677 ?
C105 C100 Li8 122.51(19) . 3_677 ?
C102 C101 C100 121.9(2) . . ?
C103 C102 C101 121.5(3) . . ?
C102 C103 C104 118.1(3) . . ?
C105 C104 C103 121.7(3) . . ?
C104 C105 C100 121.2(3) . . ?
N3 C106 C107 126.6(2) . . ?
N3 C106 C111 117.6(2) . . ?
C107 C106 C111 115.8(2) . . ?
N3 C106 Li7 65.51(14) . . ?
C107 C106 Li7 73.51(17) . . ?
C111 C106 Li7 140.16(19) . . ?
C108 C107 C106 121.6(3) . . ?
C108 C107 Li7 138.9(3) . . ?
C106 C107 Li7 74.96(16) . . ?
C109 C108 C107 120.9(3) . . ?
C110 C109 C108 118.9(3) . . ?
C109 C110 C111 121.4(3) . . ?
C110 C111 C106 121.3(3) . . ?
N5 C112 C113 126.4(2) . . ?
N5 C112 C117 117.6(2) . . ?
C113 C112 C117 116.0(2) . . ?
N5 C112 Li7 45.35(13) . 3_677 ?
C113 C112 Li7 106.70(17) . 3_677 ?
C117 C112 Li7 117.4(2) . 3_677 ?
C114 C113 C112 121.7(3) . . ?
C113 C114 C115 121.2(3) . . ?
C114 C115 C116 118.6(3) . . ?
C117 C116 C115 120.7(3) . . ?
C116 C117 C112 121.7(3) . . ?
C201 C200 C205 120.0 . . ?
C201 C200 N7 115.98(17) . . ?
C205 C200 N7 124.01(18) . . ?
C202 C201 C200 120.0 . . ?
C201 C202 C203 120.0 . . ?
C202 C203 C204 120.0 . . ?
C205 C204 C203 120.0 . . ?
C204 C205 C200 120.0 . . ?
O1' Li1 O1 15.8(4) . . ?
O1' Li1 N2 144.3(6) . . ?
O1 Li1 N2 140.8(6) . . ?
O1' Li1 N5 123.0(6) . . ?
O1 Li1 N5 132.1(5) . . ?
N2 Li1 N5 86.78(17) . . ?
O1' Li1 Li7 155.9(5) . 3_677 ?
O1 Li1 Li7 145.4(5) . 3_677 ?
N2 Li1 Li7 57.30(14) . 3_677 ?
N5 Li1 Li7 52.12(14) . 3_677 ?
O1' Li1 B1 151.9(4) . . ?
O1 Li1 B1 162.6(5) . . ?
N2 Li1 B1 30.26(9) . . ?
N5 Li1 B1 58.81(12) . . ?
Li7 Li1 B1 50.84(13) 3_677 . ?
O1' Li1 Li5 102.9(5) . . ?
O1 Li1 Li5 109.7(5) . . ?
N2 Li1 Li5 47.54(14) . . ?
N5 Li1 Li5 101.1(2) . . ?
Li7 Li1 Li5 101.19(18) 3_677 . ?
B1 Li1 Li5 52.97(12) . . ?
O1' Li1 Li6 99.3(3) . . ?
O1 Li1 Li6 115.1(3) . . ?
N2 Li1 Li6 87.01(18) . . ?
N5 Li1 Li6 47.01(15) . . ?
Li7 Li1 Li6 90.98(19) 3_677 . ?
B1 Li1 Li6 60.17(13) . . ?
Li5 Li1 Li6 66.96(16) . . ?
O2' Li2 N1 121.4(7) . . ?
O2' Li2 O2 4.8(17) . . ?
N1 Li2 O2 125.0(7) . . ?
O2' Li2 N4 132.4(9) . . ?
N1 Li2 N4 89.50(17) . . ?
O2 Li2 N4 127.8(10) . . ?
O2' Li2 Li7 138.9(6) . . ?
N1 Li2 Li7 99.18(18) . . ?
O2 Li2 Li7 135.8(7) . . ?
N4 Li2 Li7 45.78(12) . . ?
O2' Li2 B1 146.5(7) . . ?
N1 Li2 B1 59.08(12) . . ?
O2 Li2 B1 143.9(9) . . ?
N4 Li2 B1 30.44(9) . . ?
Li7 Li2 B1 59.57(12) . . ?
O2' Li2 Li5 102.3(6) . . ?
N1 Li2 Li5 46.54(13) . . ?
O2 Li2 Li5 102.5(7) . . ?
N4 Li2 Li5 71.95(15) . . ?
Li7 Li2 Li5 110.92(17) . . ?
B1 Li2 Li5 51.36(11) . . ?
O2' Li2 Li8 149.4(9) . 3_677 ?
N1 Li2 Li8 42.84(12) . 3_677 ?
O2 Li2 Li8 154.1(9) . 3_677 ?
N4 Li2 Li8 78.00(15) . 3_677 ?
Li7 Li2 Li8 61.54(14) . 3_677 ?
B1 Li2 Li8 57.36(11) . 3_677 ?
Li5 Li2 Li8 82.09(14) . 3_677 ?
O2' Li2 Li4 93.2(8) . . ?
N1 Li2 Li4 99.35(18) . . ?
O2 Li2 Li4 89.3(9) . . ?
N4 Li2 Li4 43.09(12) . . ?
Li7 Li2 Li4 85.65(15) . . ?
B1 Li2 Li4 56.32(12) . . ?
Li5 Li2 Li4 56.84(14) . . ?
Li8 Li2 Li4 113.67(16) 3_677 . ?
O3 Li3 N3 128.9(3) . . ?
O3 Li3 O3' 13.2(3) . . ?
N3 Li3 O3' 115.7(3) . . ?
O3 Li3 N7 114.3(4) . . ?
N3 Li3 N7 107.2(2) . . ?
O3' Li3 N7 124.6(5) . . ?
O3 Li3 N6 116.3(5) . . ?
N3 Li3 N6 82.64(16) . . ?
O3' Li3 N6 117.8(6) . . ?
N7 Li3 N6 100.3(2) . . ?
O3 Li3 Li6 107.4(3) . . ?
N3 Li3 Li6 121.3(2) . . ?
O3' Li3 Li6 119.8(4) . . ?
N7 Li3 Li6 52.85(16) . . ?
N6 Li3 Li6 55.76(15) . . ?
O3 Li3 Li8 99.4(4) . . ?
N3 Li3 Li8 55.05(14) . . ?
O3' Li3 Li8 90.8(5) . . ?
N7 Li3 Li8 143.8(2) . . ?
N6 Li3 Li8 50.28(13) . . ?
Li6 Li3 Li8 105.8(2) . . ?
O3 Li3 Li4 150.2(5) . . ?
N3 Li3 Li4 56.58(15) . . ?
O3' Li3 Li4 148.0(6) . . ?
N7 Li3 Li4 50.63(14) . . ?
N6 Li3 Li4 92.92(18) . . ?
Li6 Li3 Li4 83.75(19) . . ?
Li8 Li3 Li4 103.90(18) . . ?
O3 Li3 B1 147.7(5) . . ?
N3 Li3 B1 59.15(12) . . ?
O3' Li3 B1 145.3(6) . . ?
N7 Li3 B1 86.62(16) . . ?
N6 Li3 B1 32.14(9) . . ?
Li6 Li3 B1 64.59(15) . . ?
Li8 Li3 B1 57.21(13) . . ?
Li4 Li3 B1 62.08(14) . . ?
O4' Li4 N7 112.7(8) . . ?
O4' Li4 O4 4.9(12) . . ?
N7 Li4 O4 117.5(6) . . ?
O4' Li4 N4 131.3(7) . . ?
N7 Li4 N4 114.6(2) . . ?
O4 Li4 N4 126.4(6) . . ?
O4' Li4 N8 118.0(5) . . ?
N7 Li4 N8 41.73(12) . . ?
O4 Li4 N8 122.0(4) . . ?
N4 Li4 N8 105.0(2) . . ?
O4' Li4 N3 119.2(5) . . ?
N7 Li4 N3 100.08(19) . . ?
O4 Li4 N3 116.0(4) . . ?
N4 Li4 N3 40.63(10) . . ?
N8 Li4 N3 120.5(2) . . ?
O4' Li4 Li3 133.1(7) . . ?
N7 Li4 Li3 51.41(15) . . ?
O4 Li4 Li3 134.6(5) . . ?
N4 Li4 Li3 73.34(16) . . ?
N8 Li4 Li3 80.37(18) . . ?
N3 Li4 Li3 48.67(14) . . ?
O4' Li4 B1 160.2(8) . . ?
N7 Li4 B1 86.77(16) . . ?
O4 Li4 B1 155.6(6) . . ?
N4 Li4 B1 31.79(9) . . ?
N8 Li4 B1 73.89(14) . . ?
N3 Li4 B1 57.19(11) . . ?
Li3 Li4 B1 61.66(14) . . ?
O4' Li4 Li5 123.1(5) . . ?
N7 Li4 Li5 83.94(18) . . ?
O4 Li4 Li5 123.3(4) . . ?
N4 Li4 Li5 73.68(16) . . ?
N8 Li4 Li5 44.41(13) . . ?
N3 Li4 Li5 109.63(18) . . ?
Li3 Li4 Li5 100.63(19) . . ?
B1 Li4 Li5 52.95(12) . . ?
O4' Li4 Li2 102.8(8) . . ?
N7 Li4 Li2 139.8(2) . . ?
O4 Li4 Li2 98.6(6) . . ?
N4 Li4 Li2 41.21(12) . . ?
N8 Li4 Li2 104.78(18) . . ?
N3 Li4 Li2 77.29(15) . . ?
Li3 Li4 Li2 113.98(19) . . ?
B1 Li4 Li2 57.68(12) . . ?
Li5 Li4 Li2 60.47(14) . . ?
O4' Li4 Li6 145.1(7) . . ?
N7 Li4 Li6 34.68(12) . . ?
O4 Li4 Li6 150.0(5) . . ?
N4 Li4 Li6 83.59(15) . . ?
N8 Li4 Li6 34.53(12) . . ?
N3 Li4 Li6 86.64(15) . . ?
Li3 Li4 Li6 47.57(15) . . ?
B1 Li4 Li6 53.13(11) . . ?
Li5 Li4 Li6 58.71(14) . . ?
Li2 Li4 Li6 105.69(16) . . ?
O5 Li5 N8 103.1(2) . . ?
O5 Li5 N2 136.0(2) . . ?
N8 Li5 N2 113.7(2) . . ?
O5 Li5 N1 112.4(2) . . ?
N8 Li5 N1 143.4(2) . . ?
N2 Li5 N1 41.49(10) . . ?
O5 Li5 B1 171.9(2) . . ?
N8 Li5 B1 82.53(16) . . ?
N2 Li5 B1 36.19(10) . . ?
N1 Li5 B1 63.19(13) . . ?
O5 Li5 Li1 109.8(2) . . ?
N8 Li5 Li1 96.66(19) . . ?
N2 Li5 Li1 44.79(13) . . ?
N1 Li5 Li1 79.82(17) . . ?
B1 Li5 Li1 63.36(14) . . ?
O5 Li5 Li4 126.5(2) . . ?
N8 Li5 Li4 49.05(14) . . ?
N2 Li5 Li4 96.43(17) . . ?
N1 Li5 Li4 100.05(17) . . ?
B1 Li5 Li4 61.58(14) . . ?
Li1 Li5 Li4 117.16(19) . . ?
O5 Li5 Li2 120.9(2) . . ?
N8 Li5 Li2 111.63(19) . . ?
N2 Li5 Li2 66.91(14) . . ?
N1 Li5 Li2 41.26(11) . . ?
B1 Li5 Li2 60.93(13) . . ?
Li1 Li5 Li2 111.70(18) . . ?
Li4 Li5 Li2 62.69(14) . . ?
O5 Li5 Li6 121.67(19) . . ?
N8 Li5 Li6 40.40(13) . . ?
N2 Li5 Li6 78.49(15) . . ?
N1 Li5 Li6 118.70(18) . . ?
B1 Li5 Li6 59.29(13) . . ?
Li1 Li5 Li6 57.19(15) . . ?
Li4 Li5 Li6 70.00(15) . . ?
Li2 Li5 Li6 115.74(17) . . ?
O6 Li6 N8 121.5(4) . . ?
O6 Li6 O6' 15.1(4) . . ?
N8 Li6 O6' 118.4(4) . . ?
O6 Li6 N5 109.4(4) . . ?
N8 Li6 N5 126.5(2) . . ?
O6' Li6 N5 106.2(4) . . ?
O6 Li6 N7 105.2(5) . . ?
N8 Li6 N7 42.31(13) . . ?
O6' Li6 N7 113.5(4) . . ?
N5 Li6 N7 137.1(2) . . ?
O6 Li6 N6 134.0(4) . . ?
N8 Li6 N6 101.83(19) . . ?
O6' Li6 N6 139.7(4) . . ?
N5 Li6 N6 40.86(10) . . ?
N7 Li6 N6 96.35(19) . . ?
O6 Li6 Li3 114.6(5) . . ?
N8 Li6 Li3 83.29(19) . . ?
O6' Li6 Li3 129.7(5) . . ?
N5 Li6 Li3 90.21(19) . . ?
N7 Li6 Li3 51.87(16) . . ?
N6 Li6 Li3 52.16(14) . . ?
O6 Li6 B1 164.7(4) . . ?
N8 Li6 B1 73.49(14) . . ?
O6' Li6 B1 162.7(4) . . ?
N5 Li6 B1 57.51(12) . . ?
N7 Li6 B1 83.84(16) . . ?
N6 Li6 B1 31.01(8) . . ?
Li3 Li6 B1 61.06(14) . . ?
O6 Li6 Li1 118.7(5) . . ?
N8 Li6 Li1 94.0(2) . . ?
O6' Li6 Li1 105.7(4) . . ?
N5 Li6 Li1 44.19(14) . . ?
N7 Li6 Li1 131.4(2) . . ?
N6 Li6 Li1 68.42(15) . . ?
Li3 Li6 Li1 118.04(19) . . ?
B1 Li6 Li1 59.03(13) . . ?
O6 Li6 Li5 144.2(4) . . ?
N8 Li6 Li5 38.99(13) . . ?
O6' Li6 Li5 131.4(5) . . ?
N5 Li6 Li5 89.47(17) . . ?
N7 Li6 Li5 76.50(16) . . ?
N6 Li6 Li5 79.99(15) . . ?
Li3 Li6 Li5 94.83(17) . . ?
B1 Li6 Li5 49.38(11) . . ?
Li1 Li6 Li5 55.86(15) . . ?
O6 Li6 Li4 138.9(5) . . ?
N8 Li6 Li4 36.44(12) . . ?
O6' Li6 Li4 145.8(4) . . ?
N5 Li6 Li4 107.92(17) . . ?
N7 Li6 Li4 33.74(11) . . ?
N6 Li6 Li4 71.09(14) . . ?
Li3 Li6 Li4 48.68(14) . . ?
B1 Li6 Li4 51.09(11) . . ?
Li1 Li6 Li4 100.02(16) . . ?
Li5 Li6 Li4 51.29(13) . . ?
N4 Li7 N5 149.1(2) . 3_677 ?
N4 Li7 N6 122.6(2) . 3_677 ?
N5 Li7 N6 42.36(10) 3_677 3_677 ?
N4 Li7 N2 123.49(19) . 3_677 ?
N5 Li7 N2 81.43(15) 3_677 3_677 ?
N6 Li7 N2 71.82(14) 3_677 3_677 ?
N4 Li7 B1 116.75(18) . 3_677 ?
N5 Li7 B1 69.64(14) 3_677 3_677 ?
N6 Li7 B1 38.77(10) 3_677 3_677 ?
N2 Li7 B1 38.69(10) 3_677 3_677 ?
N4 Li7 N3 38.83(9) . . ?
N5 Li7 N3 164.6(2) 3_677 . ?
N6 Li7 N3 152.99(19) 3_677 . ?
N2 Li7 N3 101.69(16) 3_677 . ?
B1 Li7 N3 121.98(17) 3_677 . ?
N4 Li7 Li1 158.0(2) . 3_677 ?
N5 Li7 Li1 51.62(15) 3_677 3_677 ?
N6 Li7 Li1 77.47(17) 3_677 3_677 ?
N2 Li7 Li1 50.08(14) 3_677 3_677 ?
B1 Li7 Li1 72.26(16) 3_677 3_677 ?
N3 Li7 Li1 119.2(2) . 3_677 ?
N4 Li7 Li8 71.67(15) . . ?
N5 Li7 Li8 134.2(2) 3_677 . ?
N6 Li7 Li8 108.58(18) 3_677 . ?
N2 Li7 Li8 53.05(13) 3_677 . ?
B1 Li7 Li8 70.81(15) 3_677 . ?
N3 Li7 Li8 52.50(12) . . ?
Li1 Li7 Li8 94.61(19) 3_677 . ?
N4 Li7 C107 75.58(14) . . ?
N5 Li7 C107 106.08(17) 3_677 . ?
N6 Li7 C107 145.41(18) 3_677 . ?
N2 Li7 C107 125.70(19) 3_677 . ?
B1 Li7 C107 163.3(2) 3_677 . ?
N3 Li7 C107 59.73(12) . . ?
Li1 Li7 C107 92.29(18) 3_677 . ?
Li8 Li7 C107 105.09(17) . . ?
N4 Li7 C106 61.72(12) . . ?
N5 Li7 C106 133.18(19) 3_677 . ?
N6 Li7 C106 175.37(19) 3_677 . ?
N2 Li7 C106 107.42(17) 3_677 . ?
B1 Li7 C106 142.34(19) 3_677 . ?
N3 Li7 C106 31.42(8) . . ?
Li1 Li7 C106 98.49(19) 3_677 . ?
Li8 Li7 C106 73.79(14) . . ?
C107 Li7 C106 31.54(9) . . ?
N4 Li7 C112 123.28(19) . 3_677 ?
N5 Li7 C112 29.16(9) 3_677 3_677 ?
N6 Li7 C112 58.14(11) 3_677 3_677 ?
N2 Li7 C112 110.54(16) 3_677 3_677 ?
B1 Li7 C112 94.07(15) 3_677 3_677 ?
N3 Li7 C112 143.66(18) . 3_677 ?
Li1 Li7 C112 73.28(15) 3_677 3_677 ?
Li8 Li7 C112 163.2(2) . 3_677 ?
C107 Li7 C112 87.29(14) . 3_677 ?
C106 Li7 C112 118.73(16) . 3_677 ?
N4 Li7 B1 30.95(9) . . ?
N5 Li7 B1 139.2(2) 3_677 . ?
N6 Li7 B1 98.78(15) 3_677 . ?
N2 Li7 B1 99.64(15) 3_677 . ?
B1 Li7 B1 85.81(14) 3_677 . ?
N3 Li7 B1 55.65(10) . . ?
Li1 Li7 B1 149.4(2) 3_677 . ?
Li8 Li7 B1 57.35(12) . . ?
C107 Li7 B1 105.89(15) . . ?
C106 Li7 B1 85.85(13) . . ?
C112 Li7 B1 130.74(17) 3_677 . ?
N6 Li8 N1 130.5(2) . 3_677 ?
N6 Li8 N2 131.92(19) . 3_677 ?
N1 Li8 N2 41.78(10) 3_677 3_677 ?
N6 Li8 N3 80.36(15) . . ?
N1 Li8 N3 146.6(2) 3_677 . ?
N2 Li8 N3 110.49(17) 3_677 . ?
N6 Li8 C100 147.0(2) . 3_677 ?
N1 Li8 C100 33.21(9) 3_677 3_677 ?
N2 Li8 C100 61.43(12) 3_677 3_677 ?
N3 Li8 C100 127.07(18) . 3_677 ?
N6 Li8 Li7 101.03(18) . . ?
N1 Li8 Li7 96.39(17) 3_677 . ?
N2 Li8 Li7 54.62(13) 3_677 . ?
N3 Li8 Li7 60.42(14) . . ?
C100 Li8 Li7 108.56(17) 3_677 . ?
N6 Li8 B1 35.23(9) . . ?
N1 Li8 B1 134.46(18) 3_677 . ?
N2 Li8 B1 107.91(16) 3_677 . ?
N3 Li8 B1 61.19(12) . . ?
C100 Li8 B1 167.49(18) 3_677 . ?
Li7 Li8 B1 65.91(14) . . ?
N6 Li8 Li3 52.82(14) . . ?
N1 Li8 Li3 155.9(2) 3_677 . ?
N2 Li8 Li3 159.7(2) 3_677 . ?
N3 Li8 Li3 49.17(13) . . ?
C100 Li8 Li3 127.77(18) 3_677 . ?
Li7 Li8 Li3 106.47(19) . . ?
B1 Li8 Li3 64.53(14) . . ?
N6 Li8 N4 63.87(12) . . ?
N1 Li8 N4 139.45(17) 3_677 . ?
N2 Li8 N4 98.54(14) 3_677 . ?
N3 Li8 N4 34.09(8) . . ?
C100 Li8 N4 149.14(17) 3_677 . ?
Li7 Li8 N4 44.71(11) . . ?
B1 Li8 N4 32.55(8) . . ?
Li3 Li8 N4 64.59(13) . . ?
N6 Li8 B1 100.62(15) . 3_677 ?
N1 Li8 B1 58.30(11) 3_677 3_677 ?
N2 Li8 B1 31.30(8) 3_677 3_677 ?
N3 Li8 B1 109.62(15) . 3_677 ?
C100 Li8 B1 87.65(13) 3_677 3_677 ?
Li7 Li8 B1 50.27(12) . 3_677 ?
B1 Li8 B1 80.27(12) . 3_677 ?
Li3 Li8 B1 144.40(19) . 3_677 ?
N4 Li8 B1 83.10(12) . 3_677 ?
N6 Li8 Li7 46.25(12) . 3_677 ?
N1 Li8 Li7 90.70(15) 3_677 3_677 ?
N2 Li8 Li7 87.38(14) 3_677 3_677 ?
N3 Li8 Li7 108.86(16) . 3_677 ?
C100 Li8 Li7 121.92(17) 3_677 3_677 ?
Li7 Li8 Li7 84.33(15) . 3_677 ?
B1 Li8 Li7 47.95(11) . 3_677 ?
Li3 Li8 Li7 98.85(17) . 3_677 ?
N4 Li8 Li7 76.66(13) . 3_677 ?
B1 Li8 Li7 57.26(11) 3_677 3_677 ?
N6 Li8 Li2 90.51(16) . 3_677 ?
N1 Li8 Li2 39.96(11) 3_677 3_677 ?
N2 Li8 Li2 65.18(13) 3_677 3_677 ?
N3 Li8 Li2 162.62(18) . 3_677 ?
C100 Li8 Li2 67.07(13) 3_677 3_677 ?
Li7 Li8 Li2 107.60(17) . 3_677 ?
B1 Li8 Li2 103.18(15) . 3_677 ?
Li3 Li8 Li2 133.81(19) . 3_677 ?
N4 Li8 Li2 128.54(15) . 3_677 ?
B1 Li8 Li2 57.33(11) 3_677 3_677 ?
Li7 Li8 Li2 55.24(12) 3_677 3_677 ?
C100 N1 N2 112.82(17) . . ?
C100 N1 Li2 134.88(19) . . ?
N2 N1 Li2 111.94(16) . . ?
C100 N1 Li8 91.81(17) . 3_677 ?
N2 N1 Li8 71.22(14) . 3_677 ?
Li2 N1 Li8 97.21(18) . 3_677 ?
C100 N1 Li5 110.47(18) . . ?
N2 N1 Li5 66.42(15) . . ?
Li2 N1 Li5 92.20(18) . . ?
Li8 N1 Li5 137.06(17) 3_677 . ?
B1 N2 N1 111.21(16) . . ?
B1 N2 Li1 107.28(18) . . ?
N1 N2 Li1 135.27(18) . . ?
B1 N2 Li5 87.89(17) . . ?
N1 N2 Li5 72.09(15) . . ?
Li1 N2 Li5 87.67(19) . . ?
B1 N2 Li8 100.24(16) . 3_677 ?
N1 N2 Li8 67.01(14) . 3_677 ?
Li1 N2 Li8 126.9(2) . 3_677 ?
Li5 N2 Li8 138.50(17) . 3_677 ?
B1 N2 Li7 74.59(16) . 3_677 ?
N1 N2 Li7 139.32(16) . 3_677 ?
Li1 N2 Li7 72.62(17) . 3_677 ?
Li5 N2 Li7 147.79(17) . 3_677 ?
Li8 N2 Li7 72.33(15) 3_677 3_677 ?
C106 N3 N4 114.40(17) . . ?
C106 N3 Li3 136.36(19) . . ?
N4 N3 Li3 105.27(17) . . ?
C106 N3 Li8 118.95(18) . . ?
N4 N3 Li8 91.55(14) . . ?
Li3 N3 Li8 75.78(17) . . ?
C106 N3 Li4 106.72(18) . . ?
N4 N3 Li4 63.74(14) . . ?
Li3 N3 Li4 74.76(17) . . ?
Li8 N3 Li4 134.05(17) . . ?
C106 N3 Li7 83.06(15) . . ?
N4 N3 Li7 55.96(13) . . ?
Li3 N3 Li7 136.61(18) . . ?
Li8 N3 Li7 67.08(14) . . ?
Li4 N3 Li7 116.67(16) . . ?
B1 N4 N3 109.36(16) . . ?
B1 N4 Li7 105.06(17) . . ?
N3 N4 Li7 85.21(16) . . ?
B1 N4 Li2 106.12(17) . . ?
N3 N4 Li2 144.43(17) . . ?
Li7 N4 Li2 88.15(18) . . ?
B1 N4 Li4 100.36(17) . . ?
N3 N4 Li4 75.63(16) . . ?
Li7 N4 Li4 152.12(19) . . ?
Li2 N4 Li4 95.70(18) . . ?
B1 N4 Li8 68.73(14) . . ?
N3 N4 Li8 54.36(12) . . ?
Li7 N4 Li8 63.63(14) . . ?
Li2 N4 Li8 147.18(17) . . ?
Li4 N4 Li8 117.10(16) . . ?
C112 N5 N6 113.89(18) . . ?
C112 N5 Li1 133.4(2) . . ?
N6 N5 Li1 111.25(17) . . ?
C112 N5 Li7 105.49(18) . 3_677 ?
N6 N5 Li7 74.05(14) . 3_677 ?
Li1 N5 Li7 76.26(18) . 3_677 ?
C112 N5 Li6 113.91(19) . . ?
N6 N5 Li6 74.16(16) . . ?
Li1 N5 Li6 88.8(2) . . ?
Li7 N5 Li6 136.71(19) 3_677 . ?
B1 N6 N5 110.90(16) . . ?
B1 N6 Li8 91.78(16) . . ?
N5 N6 Li8 137.87(17) . . ?
B1 N6 Li3 98.14(17) . . ?
N5 N6 Li3 130.57(17) . . ?
Li8 N6 Li3 76.90(17) . . ?
B1 N6 Li7 75.41(16) . 3_677 ?
N5 N6 Li7 63.59(13) . 3_677 ?
Li8 N6 Li7 90.40(16) . 3_677 ?
Li3 N6 Li7 165.70(17) . 3_677 ?
B1 N6 Li6 98.33(17) . . ?
N5 N6 Li6 64.98(16) . . ?
Li8 N6 Li6 148.40(19) . . ?
Li3 N6 Li6 72.08(18) . . ?
Li7 N6 Li6 121.08(18) 3_677 . ?
C200 N7 N8 116.6(2) . . ?
C200 N7 Li4 117.09(19) . . ?
N8 N7 Li4 72.94(17) . . ?
C200 N7 Li3 125.0(2) . . ?
N8 N7 Li3 118.34(18) . . ?
Li4 N7 Li3 77.96(18) . . ?
C200 N7 Li6 129.96(19) . . ?
N8 N7 Li6 67.34(18) . . ?
Li4 N7 Li6 111.58(19) . . ?
Li3 N7 Li6 75.28(19) . . ?
N7 N8 Li5 143.88(19) . . ?
N7 N8 Li6 70.34(19) . . ?
Li5 N8 Li6 100.6(2) . . ?
N7 N8 Li4 65.33(16) . . ?
Li5 N8 Li4 86.54(18) . . ?
Li6 N8 Li4 109.03(19) . . ?
C13 O1 C10 110.4(8) . . ?
C13 O1 Li1 121.3(7) . . ?
C10 O1 Li1 122.2(7) . . ?
O1 C10 C11 105.4(9) . . ?
C12 C11 C10 108.0(8) . . ?
C11 C12 C13 107.5(7) . . ?
O1 C13 C12 102.9(7) . . ?
C13' O1' C10' 109.3(8) . . ?
C13' O1' Li1 126.7(6) . . ?
C10' O1' Li1 124.0(6) . . ?
O1' C10' C11' 100.5(8) . . ?
C12' C11' C10' 100.9(7) . . ?
C11' C12' C13' 96.4(7) . . ?
O1' C13' C12' 103.8(8) . . ?
C20 O2 C23 108.1(11) . . ?
C20 O2 Li2 121.0(14) . . ?
C23 O2 Li2 130.9(15) . . ?
O2 C20 C21 105.8(10) . . ?
C20 C21 C22 106.6(10) . . ?
C21 C22 C23 98.7(11) . . ?
O2 C23 C22 104.6(10) . . ?
C20' O2' C23' 109.8(10) . . ?
C20' O2' Li2 128.5(12) . . ?
C23' O2' Li2 121.8(12) . . ?
O2' C20' C21' 106.9(9) . . ?
C20' C21' C22' 108.0(8) . . ?
C21' C22' C23' 105.4(9) . . ?
O2' C23' C22' 106.3(10) . . ?
C30 O3 C33 108.7(6) . . ?
C30 O3 Li3 132.5(5) . . ?
C33 O3 Li3 117.2(5) . . ?
O3 C30 C31 109.7(6) . . ?
C32 C31 C30 104.3(6) . . ?
C31 C32 C33 106.2(6) . . ?
O3 C33 C32 106.1(6) . . ?
C30' O3' C33' 107.9(8) . . ?
C30' O3' Li3 137.6(7) . . ?
C33' O3' Li3 113.9(6) . . ?
O3' C30' C31' 110.2(8) . . ?
C30' C31' C32' 103.3(7) . . ?
C31' C32' C33' 105.3(7) . . ?
O3' C33' C32' 105.4(8) . . ?
C43 O4 C40 103.7(8) . . ?
C43 O4 Li4 127.0(10) . . ?
C40 O4 Li4 117.7(13) . . ?
O4 C40 C41 106.7(8) . . ?
C42 C41 C40 105.1(8) . . ?
C41 C42 C43 103.8(7) . . ?
O4 C43 C42 105.2(9) . . ?
C43' O4' C40' 106.8(10) . . ?
C43' O4' Li4 121.6(14) . . ?
C40' O4' Li4 125.9(10) . . ?
O4' C40' C41' 108.7(9) . . ?
C42' C41' C40' 104.2(8) . . ?
C41' C42' C43' 105.4(8) . . ?
O4' C43' C42' 105.1(9) . . ?
C50 O5 C53 107.79(19) . . ?
C50 O5 Li5 127.05(14) . . ?
C53 O5 Li5 125.1(2) . . ?
O5 C50 C51 115.9(4) . . ?
O5 C50 C51' 105.5(6) . . ?
C52 C51 C50 96.0(5) . . ?
C51 C52 C53 117.4(5) . . ?
C52' C51' C50 109.2(10) . . ?
C53 C52' C51' 103.5(10) . . ?
O5 C53 C52' 110.0(7) . . ?
O5 C53 C52 100.7(4) . . ?
C60 O6 C63 103.7(8) . . ?
C60 O6 Li6 138.3(9) . . ?
C63 O6 Li6 118.0(10) . . ?
O6 C60 C61 105.0(7) . . ?
C60 C61 C62 104.2(7) . . ?
C63 C62 C61 103.0(8) . . ?
O6 C63 C62 104.4(11) . . ?
C60' O6' C63' 107.5(10) . . ?
C60' O6' Li6 134.1(9) . . ?
C63' O6' Li6 116.6(12) . . ?
O6' C60' C61' 107.0(9) . . ?
C60' C61' C62' 103.2(8) . . ?
C63' C62' C61' 104.0(9) . . ?
O6' C63' C62' 103.4(9) . . ?

loop_
_geom_bond_atom_site_label_1
_geom_bond_atom_site_label_2
_geom_bond_distance
_geom_bond_site_symmetry_2
_geom_bond_publ_flag
B1 N6 1.463(3) . ?
B1 N4 1.463(3) . ?
B1 N2 1.465(3) . ?
B1 Li7 2.260(5) 3_677 ?
B1 Li5 2.480(5) . ?
B1 Li8 2.534(4) . ?
B1 Li3 2.722(5) . ?
B1 Li4 2.732(5) . ?
B1 Li7 2.748(4) . ?
B1 Li2 2.775(4) . ?
B1 Li8 2.776(4) 3_677 ?
B1 Li1 2.777(5) . ?
C100 N1 1.373(3) . ?
C100 C101 1.408(3) . ?
C100 C105 1.421(3) . ?
C100 Li8 2.505(4) 3_677 ?
C101 C102 1.382(3) . ?
C102 C103 1.367(4) . ?
C103 C104 1.383(4) . ?
C104 C105 1.376(4) . ?
C106 N3 1.362(3) . ?
C106 C107 1.404(3) . ?
C106 C111 1.426(3) . ?
C106 Li7 2.592(4) . ?
C107 C108 1.394(4) . ?
C107 Li7 2.574(5) . ?
C108 C109 1.379(5) . ?
C109 C110 1.369(5) . ?
C110 C111 1.382(4) . ?
C112 N5 1.359(3) . ?
C112 C113 1.407(4) . ?
C112 C117 1.428(4) . ?
C112 Li7 2.688(4) 3_677 ?
C113 C114 1.381(4) . ?
C114 C115 1.382(5) . ?
C115 C116 1.398(5) . ?
C116 C117 1.374(4) . ?
C200 C201 1.3900 . ?
C200 C205 1.3900 . ?
C200 N7 1.391(2) . ?
C201 C202 1.3900 . ?
C202 C203 1.3900 . ?
C203 C204 1.3900 . ?
C204 C205 1.3900 . ?
Li1 O1' 1.858(11) . ?
Li1 O1 1.912(10) . ?
Li1 N2 1.963(4) . ?
Li1 N5 1.971(5) . ?
Li1 Li7 2.442(6) 3_677 ?
Li1 Li5 2.784(6) . ?
Li1 Li6 2.827(7) . ?
Li2 O2' 1.881(15) . ?
Li2 N1 1.939(4) . ?
Li2 O2 1.970(17) . ?
Li2 N4 1.986(4) . ?
Li2 Li7 2.756(6) . ?
Li2 Li5 2.938(6) . ?
Li2 Li8 2.995(6) 3_677 ?
Li2 Li4 3.000(6) . ?
Li3 O3 1.934(9) . ?
Li3 N3 2.001(4) . ?
Li3 O3' 2.040(12) . ?
Li3 N7 2.055(5) . ?
Li3 N6 2.097(5) . ?
Li3 Li6 2.527(7) . ?
Li3 Li8 2.564(6) . ?
Li3 Li4 2.572(6) . ?
Li4 O4' 1.88(2) . ?
Li4 N7 2.033(5) . ?
Li4 O4 2.042(19) . ?
Li4 N4 2.059(4) . ?
Li4 N8 2.139(5) . ?
Li4 N3 2.225(5) . ?
Li4 Li5 2.827(6) . ?
Li4 Li6 3.404(6) . ?
Li5 O5 1.970(4) . ?
Li5 N8 1.981(5) . ?
Li5 N2 2.055(4) . ?
Li5 N1 2.134(4) . ?
Li5 Li6 3.095(6) . ?
Li6 O6 2.038(11) . ?
Li6 N8 2.041(5) . ?
Li6 O6' 2.062(11) . ?
Li6 N5 2.068(5) . ?
Li6 N7 2.083(5) . ?
Li6 N6 2.196(4) . ?
Li7 N4 1.976(4) . ?
Li7 N5 1.985(4) 3_677 ?
Li7 N6 2.131(4) 3_677 ?
Li7 N2 2.154(4) 3_677 ?
Li7 B1 2.260(5) 3_677 ?
Li7 N3 2.377(4) . ?
Li7 Li1 2.442(6) 3_677 ?
Li7 Li8 2.517(5) . ?
Li7 C112 2.688(4) 3_677 ?
Li8 N6 2.025(4) . ?
Li8 N1 2.053(4) 3_677 ?
Li8 N2 2.111(4) 3_677 ?
Li8 N3 2.168(4) . ?
Li8 C100 2.505(4) 3_677 ?
Li8 N4 2.667(4) . ?
Li8 B1 2.776(4) 3_677 ?
Li8 Li7 2.950(5) 3_677 ?
Li8 Li2 2.995(6) 3_677 ?
N1 N2 1.486(2) . ?
N1 Li8 2.053(4) 3_677 ?
N2 Li8 2.111(4) 3_677 ?
N2 Li7 2.154(4) 3_677 ?
N3 N4 1.495(2) . ?
N5 N6 1.493(2) . ?
N5 Li7 1.985(4) 3_677 ?
N6 Li7 2.131(4) 3_677 ?
N7 N8 1.489(3) . ?
O1 C13 1.416(9) . ?
O1 C10 1.446(10) . ?
C10 C11 1.466(12) . ?
C11 C12 1.428(15) . ?
C12 C13 1.520(9) . ?
O1' C13' 1.422(9) . ?
O1' C10' 1.456(10) . ?
C10' C11' 1.518(11) . ?
C11' C12' 1.481(15) . ?
C12' C13' 1.519(11) . ?
O2 C20 1.416(12) . ?
O2 C23 1.453(11) . ?
C20 C21 1.479(12) . ?
C21 C22 1.492(9) . ?
C22 C23 1.505(12) . ?
O2' C20' 1.416(10) . ?
O2' C23' 1.447(11) . ?
C20' C21' 1.473(11) . ?
C21' C22' 1.485(9) . ?
C22' C23' 1.487(10) . ?
O3 C30 1.400(8) . ?
O3 C33 1.439(8) . ?
C30 C31 1.470(8) . ?
C31 C32 1.463(11) . ?
C32 C33 1.485(9) . ?
O3' C30' 1.415(10) . ?
O3' C33' 1.441(10) . ?
C30' C31' 1.454(11) . ?
C31' C32' 1.483(12) . ?
C32' C33' 1.486(11) . ?
O4 C43 1.414(12) . ?
O4 C40 1.433(11) . ?
C40 C41 1.489(12) . ?
C41 C42 1.479(15) . ?
C42 C43 1.489(8) . ?
O4' C43' 1.414(11) . ?
O4' C40' 1.429(13) . ?
C40' C41' 1.495(11) . ?
C41' C42' 1.476(17) . ?
C42' C43' 1.504(11) . ?
O5 C50 1.4122 . ?
O5 C53 1.432(4) . ?
C50 C51 1.4974(11) . ?
C50 C51' 1.4988(11) . ?
C51 C52 1.433(8) . ?
C52 C53 1.531(7) . ?
C51' C52' 1.465(10) . ?
C52' C53 1.456(14) . ?
O6 C60 1.429(9) . ?
O6 C63 1.433(11) . ?
C60 C61 1.505(10) . ?
C61 C62 1.538(10) . ?
C62 C63 1.470(11) . ?
O6' C60' 1.409(10) . ?
O6' C63' 1.425(11) . ?
C60' C61' 1.499(11) . ?
C61' C62' 1.555(13) . ?
C62' C63' 1.487(12) . ?

loop_
_platon_squeeze_void_nr
_platon_squeeze_void_average_x
_platon_squeeze_void_average_y
_platon_squeeze_void_average_z
_platon_squeeze_void_volume
_platon_squeeze_void_count_electrons
1 0.000 1.000 0.500 129.1 21.2
2 0.500 0.500 0.000 129.0 21.2
